data_2020606
loop_
_publ_author_name
'Mikhalyova, Elena A.'
'Trofimenko, Swiatoslaw'
'Zeller, Matthias'
'Addison, Anthony W.'
'Pavlishchuk, Vitaly V.'

_publ_section_title
;
 New homodinuclear tris(3-alkylpyrazolyl)borate complexes of Co^II^ and
 Ni^II^ with a tetraacetylethane dianion as a bridging ligand
;
_journal_coeditor_code YP3119
_journal_issue 11
_journal_name_full 'Acta Crystallographica Section C'
_journal_page_first 777
_journal_page_last 785
_journal_paper_doi 10.1107/S205322961601398X
_journal_volume 72
_journal_year 2016
_chemical_formula_iupac '[Co2 (C27 H40 B1 N6)2 (C10 H12 O4)], 2C2 H3 N'
_chemical_formula_moiety 'C64 H92 B2 Co2 N12 O4, 2(C2 H3 N)'
_chemical_formula_sum 'C68 H98 B2 Co2 N14 O4'
_chemical_formula_weight 1315.08
_chemical_name_systematic
;(\m-3,4-Diacetylhexa-2,4-diene-2,5-diolato-\k^4^<i>O</i>^2^,<i>O</i>^3^:<i>O</i>^4^,<i>O</i>^5^)bis{[tris(3-cyclohexyl-1<i>H</i>-pyrazol-1-yl-\k<i>N</i>^2^)borato]cobalt(II)}
acetonitrile disolvate
;
_space_group_crystal_system triclinic
_space_group_IT_number 2
_space_group_name_Hall '-P 1'
_space_group_name_H-M_alt 'P -1'
_symmetry_space_group_name_Hall '-P 1'
_symmetry_space_group_name_H-M 'P -1'
_atom_sites_solution_hydrogens geom
_atom_sites_solution_primary direct
_atom_sites_solution_secondary difmap
_audit_creation_method SHELXL-2014/7
_cell_angle_alpha 77.203(7)
_cell_angle_beta 80.890(7)
_cell_angle_gamma 89.522(7)
_cell_formula_units_Z 2
_cell_length_a 13.175(7)
_cell_length_b 13.672(7)
_cell_length_c 19.571(10)
_cell_measurement_reflns_used 656
_cell_measurement_temperature 100(2)
_cell_measurement_theta_max 28.12
_cell_measurement_theta_min 3.26
_cell_volume 3393(3)
_computing_cell_refinement
;
SAINT (Bruker, 2013)
;
_computing_data_collection
;
APEX2 (Bruker, 2009)
;
_computing_data_reduction
;
SAINT (Bruker, 2013)
;
_computing_publication_material
;
SHELXL2014 (Sheldrick, 2015)
;
_computing_structure_refinement
;
SHELXL2014 (Sheldrick, 2015) and
SHELXLE (H\"ubschle <i>et al.</i>,  2011)
;
_computing_structure_solution
;
SHELXS97 (Sheldrick, 2008)
;
_diffrn_ambient_temperature 100(2)
_diffrn_measured_fraction_theta_full 0.996
_diffrn_measured_fraction_theta_max 0.988
_diffrn_measurement_device_type 'Bruker SMART APEX CCD'
_diffrn_measurement_method '\w scans'
_diffrn_radiation_monochromator graphite
_diffrn_radiation_type MoK\a
_diffrn_radiation_wavelength 0.71073
_diffrn_reflns_av_R_equivalents 0.1232
_diffrn_reflns_limit_h_max 17
_diffrn_reflns_limit_h_min -17
_diffrn_reflns_limit_k_max 18
_diffrn_reflns_limit_k_min -17
_diffrn_reflns_limit_l_max 25
_diffrn_reflns_limit_l_min 0
_diffrn_reflns_number 35732
_diffrn_reflns_theta_full 26.000
_diffrn_reflns_theta_max 28.282
_diffrn_reflns_theta_min 1.081
_exptl_absorpt_coefficient_mu 0.547
_exptl_absorpt_correction_T_max 0.862196
_exptl_absorpt_correction_T_min 0.727675
_exptl_absorpt_correction_type multi-scan
_exptl_absorpt_process_details
;
(TWINABS; Sheldrick, 2007)
;
_exptl_crystal_colour red
_exptl_crystal_density_diffrn 1.287
_exptl_crystal_description needle
_exptl_crystal_F_000 1400
_exptl_crystal_size_max 0.550
_exptl_crystal_size_mid 0.110
_exptl_crystal_size_min 0.100
_refine_diff_density_max 0.879
_refine_diff_density_min -1.064
_refine_ls_extinction_method none
_refine_ls_goodness_of_fit_ref 1.170
_refine_ls_hydrogen_treatment constr
_refine_ls_matrix_type full
_refine_ls_number_parameters 829
_refine_ls_number_reflns 16151
_refine_ls_number_restraints 3
_refine_ls_restrained_S_all 1.170
_refine_ls_R_factor_all 0.1678
_refine_ls_R_factor_gt 0.0826
_refine_ls_shift/su_max 0.000
_refine_ls_shift/su_mean 0.000
_refine_ls_structure_factor_coef Fsqd
_refine_ls_weighting_details 'w=1/[\s^2^(Fo^2^)+15.1876P] where P=(Fo^2^+2Fc^2^)/3'
_refine_ls_weighting_scheme calc
_refine_ls_wR_factor_gt 0.1973
_refine_ls_wR_factor_ref 0.2290
_reflns_number_gt 9221
_reflns_number_total 16151
_reflns_threshold_expression 'I > 2\s(I)'
_cod_data_source_file yp3119sup1.cif
_cod_data_source_block Ix2CH3CN
_cod_depositor_comments 'Adding full bibliography for 2020606--2020607.cif.'
_cod_database_code 2020606
_cod_database_fobs_code 2020606
_shelx_space_group_comment
;
The symmetry employed for this shelxl refinement is uniquely defined
by the following loop, which should always be used as a source of
symmetry information in preference to the above space-group names.
They are only intended as comments.
;
_shelx_estimated_absorpt_t_min 0.753
_shelx_estimated_absorpt_t_max 0.947

loop_
_space_group_symop_operation_xyz
'x, y, z'
'-x, -y, -z'

loop_
_atom_site_type_symbol
_atom_site_label
_atom_site_fract_x
_atom_site_fract_y
_atom_site_fract_z
_atom_site_U_iso_or_equiv
_atom_site_adp_type
_atom_site_calc_flag
_atom_site_occupancy
_atom_site_disorder_assembly
_atom_site_disorder_group
B B1 0.4097(7) 0.8258(7) 0.2867(5) 0.0206(19) Uani d 1 . .
H H1A 0.4562 0.8785 0.2942 0.025 Uiso calc 1 . .
B B2 -0.3107(7) 0.0845(7) 0.2102(5) 0.023(2) Uani d 1 . .
H H2A -0.3618 0.0377 0.2006 0.027 Uiso calc 1 . .
C C1 0.4320(6) 0.7218(6) 0.4128(4) 0.0233(18) Uani d 1 . .
H H1 0.4718 0.7691 0.4270 0.028 Uiso calc 1 . .
C C2 0.3988(6) 0.6279(6) 0.4530(4) 0.0252(19) Uani d 1 . .
H H2 0.4118 0.5981 0.4994 0.030 Uiso calc 1 . .
C C3 0.3421(6) 0.5857(6) 0.4116(4) 0.0180(17) Uani d 1 . .
C C4 0.2868(6) 0.4867(6) 0.4269(4) 0.0189(16) Uani d 1 . .
H H4 0.2753 0.4731 0.3806 0.023 Uiso calc 1 . .
C C5 0.3505(6) 0.4014(6) 0.4617(4) 0.0238(17) Uani d 1 . .
H H5A 0.4169 0.3996 0.4303 0.029 Uiso calc 1 . .
H H5B 0.3654 0.4140 0.5071 0.029 Uiso calc 1 . .
C C6 0.2940(6) 0.3005(6) 0.4758(5) 0.0279(18) Uani d 1 . .
H H6A 0.3345 0.2478 0.5018 0.033 Uiso calc 1 . .
H H6B 0.2875 0.2837 0.4300 0.033 Uiso calc 1 . .
C C7 0.1871(7) 0.3017(6) 0.5191(4) 0.0298(19) Uani d 1 . .
H H7A 0.1504 0.2371 0.5235 0.036 Uiso calc 1 . .
H H7B 0.1939 0.3086 0.5675 0.036 Uiso calc 1 . .
C C8 0.1245(6) 0.3871(6) 0.4851(4) 0.0230(17) Uani d 1 . .
H H8A 0.0580 0.3885 0.5164 0.028 Uiso calc 1 . .
H H8B 0.1100 0.3755 0.4394 0.028 Uiso calc 1 . .
C C9 0.1818(6) 0.4885(6) 0.4721(4) 0.0200(16) Uani d 1 . .
H H9A 0.1409 0.5423 0.4477 0.024 Uiso calc 1 . .
H H9B 0.1905 0.5032 0.5182 0.024 Uiso calc 1 . .
C C10 0.2674(7) 0.9601(6) 0.2764(4) 0.0257(18) Uani d 1 . .
H H10 0.3044 1.0141 0.2852 0.031 Uiso calc 1 . .
C C11 0.1697(6) 0.9646(6) 0.2607(4) 0.0241(18) Uani d 1 . .
H H11 0.1266 1.0209 0.2557 0.029 Uiso calc 1 . .
C C12 0.1470(6) 0.8673(5) 0.2535(4) 0.0179(16) Uani d 1 . .
C C13 0.0516(6) 0.8263(6) 0.2366(4) 0.0213(16) Uani d 1 . .
H H13 0.0631 0.7544 0.2350 0.026 Uiso calc 1 . .
C C14 -0.0406(6) 0.8296(6) 0.2938(4) 0.0259(18) Uani d 1 . .
H H14A -0.0265 0.7901 0.3400 0.031 Uiso calc 1 . .
H H14B -0.0517 0.8999 0.2981 0.031 Uiso calc 1 . .
C C15 -0.1369(6) 0.7876(7) 0.2759(4) 0.0291(19) Uani d 1 . .
H H15A -0.1964 0.7937 0.3125 0.035 Uiso calc 1 . .
H H15B -0.1284 0.7154 0.2763 0.035 Uiso calc 1 . .
C C16 -0.1580(6) 0.8434(6) 0.2031(4) 0.0257(18) Uani d 1 . .
H H16A -0.2193 0.8127 0.1917 0.031 Uiso calc 1 . .
H H16B -0.1728 0.9142 0.2040 0.031 Uiso calc 1 . .
C C17 -0.0671(6) 0.8395(6) 0.1463(4) 0.0276(18) Uani d 1 . .
H H17A -0.0814 0.8789 0.1001 0.033 Uiso calc 1 . .
H H17B -0.0565 0.7692 0.1421 0.033 Uiso calc 1 . .
C C18 0.0302(6) 0.8815(7) 0.1636(4) 0.0259(18) Uani d 1 . .
H H18A 0.0223 0.9538 0.1628 0.031 Uiso calc 1 . .
H H18B 0.0893 0.8746 0.1270 0.031 Uiso calc 1 . .
C C19 0.5321(6) 0.8299(6) 0.1672(4) 0.0213(17) Uani d 1 . .
H H19 0.5816 0.8782 0.1704 0.026 Uiso calc 1 . .
C C20 0.5300(6) 0.7864(6) 0.1099(4) 0.0221(18) Uani d 1 . .
H H20 0.5775 0.7977 0.0669 0.026 Uiso calc 1 . .
C C21 0.4433(6) 0.7225(6) 0.1288(4) 0.0159(16) Uani d 1 . .
C C22 0.3963(6) 0.6620(6) 0.0866(4) 0.0178(16) Uani d 1 . .
H H22 0.3866 0.5915 0.1152 0.021 Uiso calc 1 . .
C C23 0.4632(6) 0.6600(6) 0.0161(4) 0.0234(17) Uani d 1 . .
H H23A 0.5303 0.6310 0.0249 0.028 Uiso calc 1 . .
H H23B 0.4762 0.7293 -0.0125 0.028 Uiso calc 1 . .
C C24 0.4113(7) 0.5978(7) -0.0251(4) 0.0280(19) Uani d 1 . .
H H24A 0.4561 0.5984 -0.0708 0.034 Uiso calc 1 . .
H H24B 0.4027 0.5275 0.0023 0.034 Uiso calc 1 . .
C C25 0.3076(7) 0.6375(7) -0.0392(5) 0.031(2) Uani d 1 . .
H H25A 0.2748 0.5936 -0.0639 0.037 Uiso calc 1 . .
H H25B 0.3162 0.7058 -0.0701 0.037 Uiso calc 1 . .
C C26 0.2391(6) 0.6407(6) 0.0313(4) 0.0239(18) Uani d 1 . .
H H26A 0.1727 0.6706 0.0217 0.029 Uiso calc 1 . .
H H26B 0.2248 0.5715 0.0599 0.029 Uiso calc 1 . .
C C27 0.2897(6) 0.7015(6) 0.0732(4) 0.0231(18) Uani d 1 . .
H H27A 0.2450 0.6990 0.1193 0.028 Uiso calc 1 . .
H H27B 0.2971 0.7724 0.0468 0.028 Uiso calc 1 . .
C C28 0.2644(6) 0.3901(6) 0.1863(4) 0.0220(17) Uani d 1 . .
H H28A 0.3236 0.4204 0.1513 0.033 Uiso calc 1 . .
H H28B 0.2111 0.3706 0.1618 0.033 Uiso calc 1 . .
H H28C 0.2860 0.3306 0.2182 0.033 Uiso calc 1 . .
C C29 0.2223(6) 0.4646(5) 0.2286(4) 0.0191(16) Uani d 1 . .
C C30 0.1180(5) 0.4585(5) 0.2616(4) 0.0176(16) Uani d 1 . .
C C31 0.0787(6) 0.5266(5) 0.3033(4) 0.0172(16) Uani d 1 . .
C C32 -0.0289(6) 0.5114(6) 0.3447(4) 0.0226(17) Uani d 1 . .
H H32A -0.0426 0.5633 0.3721 0.034 Uiso calc 1 . .
H H32B -0.0356 0.4451 0.3772 0.034 Uiso calc 1 . .
H H32C -0.0785 0.5158 0.3118 0.034 Uiso calc 1 . .
C C33 -0.0160(6) 0.5253(5) 0.1589(4) 0.0197(16) Uani d 1 . .
H H33A -0.0569 0.5319 0.1205 0.030 Uiso calc 1 . .
H H33B 0.0563 0.5421 0.1386 0.030 Uiso calc 1 . .
H H33C -0.0413 0.5712 0.1894 0.030 Uiso calc 1 . .
C C34 -0.0255(6) 0.4179(5) 0.2025(4) 0.0158(15) Uani d 1 . .
C C35 0.0449(5) 0.3829(5) 0.2494(4) 0.0153(15) Uani d 1 . .
C C36 0.0456(6) 0.2815(5) 0.2825(4) 0.0161(15) Uani d 1 . .
C C37 0.1248(6) 0.2423(6) 0.3292(4) 0.0218(17) Uani d 1 . .
H H37A 0.0899 0.2077 0.3763 0.033 Uiso calc 1 . .
H H37B 0.1670 0.2985 0.3338 0.033 Uiso calc 1 . .
H H37C 0.1688 0.1953 0.3078 0.033 Uiso calc 1 . .
C C38 -0.3157(7) -0.0357(6) 0.3361(4) 0.0245(19) Uani d 1 . .
H H38 -0.3627 -0.0856 0.3320 0.029 Uiso calc 1 . .
C C39 -0.2773(6) -0.0309(6) 0.3961(4) 0.0243(18) Uani d 1 . .
H H39 -0.2916 -0.0758 0.4413 0.029 Uiso calc 1 . .
C C40 -0.2128(6) 0.0540(6) 0.3769(4) 0.0219(18) Uani d 1 . .
C C41 -0.1549(6) 0.1006(6) 0.4230(4) 0.0220(18) Uani d 1 . .
H H41 -0.0809 0.1085 0.4006 0.026 Uiso calc 1 . .
C C42 -0.1611(7) 0.0354(7) 0.4982(4) 0.030(2) Uani d 1 . .
H H42A -0.2338 0.0255 0.5214 0.036 Uiso calc 1 . .
H H42B -0.1326 -0.0312 0.4958 0.036 Uiso calc 1 . .
C C43 -0.1006(8) 0.0859(8) 0.5416(5) 0.041(2) Uani d 1 . .
H H43A -0.1046 0.0430 0.5900 0.049 Uiso calc 1 . .
H H43B -0.0274 0.0933 0.5193 0.049 Uiso calc 1 . .
C C44 -0.1414(7) 0.1873(8) 0.5467(5) 0.035(2) Uani d 1 . .
H H44A -0.1001 0.2187 0.5746 0.042 Uiso calc 1 . .
H H44B -0.2134 0.1800 0.5715 0.042 Uiso calc 1 . .
C C45 -0.1368(8) 0.2547(7) 0.4723(5) 0.034(2) Uani d 1 . .
H H45A -0.1677 0.3200 0.4761 0.041 Uiso calc 1 . .
H H45B -0.0642 0.2676 0.4493 0.041 Uiso calc 1 . .
C C46 -0.1949(7) 0.2045(6) 0.4272(4) 0.0249(19) Uani d 1 . .
H H46A -0.2688 0.1985 0.4477 0.030 Uiso calc 1 . .
H H46B -0.1880 0.2473 0.3787 0.030 Uiso calc 1 . .
C C47 -0.4557(6) 0.2165(6) 0.2096(4) 0.0227(17) Uani d 1 . .
H H47 -0.5092 0.1792 0.1988 0.027 Uiso calc 1 . .
C C48 -0.4624(6) 0.3116(6) 0.2223(5) 0.0272(19) Uani d 1 . .
H H48 -0.5208 0.3528 0.2217 0.033 Uiso calc 1 . .
C C49 -0.3672(6) 0.3347(6) 0.2362(4) 0.0186(16) Uani d 1 . .
C C50 -0.3328(6) 0.4279(6) 0.2544(4) 0.0211(16) Uani d 1 . .
H H50 -0.2596 0.4196 0.2618 0.025 Uiso calc 1 . .
C C51 -0.3956(7) 0.4420(6) 0.3240(4) 0.0268(18) Uani d 1 . .
H H51A -0.4694 0.4454 0.3194 0.032 Uiso calc 1 . .
H H51B -0.3871 0.3833 0.3625 0.032 Uiso calc 1 . .
C C52 -0.3623(7) 0.5371(6) 0.3437(5) 0.031(2) Uani d 1 . .
H H52A -0.4071 0.5459 0.3874 0.037 Uiso calc 1 . .
H H52B -0.2908 0.5309 0.3533 0.037 Uiso calc 1 . .
C C53 -0.3689(7) 0.6280(6) 0.2842(4) 0.0290(19) Uani d 1 . .
H H53A -0.4414 0.6377 0.2772 0.035 Uiso calc 1 . .
H H53B -0.3442 0.6886 0.2971 0.035 Uiso calc 1 . .
C C54 -0.3044(7) 0.6145(6) 0.2159(4) 0.031(2) Uani d 1 . .
H H54A -0.2312 0.6104 0.2219 0.037 Uiso calc 1 . .
H H54B -0.3114 0.6736 0.1774 0.037 Uiso calc 1 . .
C C55 -0.3367(7) 0.5206(6) 0.1951(4) 0.0272(19) Uani d 1 . .
H H55A -0.2905 0.5122 0.1518 0.033 Uiso calc 1 . .
H H55B -0.4075 0.5277 0.1841 0.033 Uiso calc 1 . .
C C56 -0.2010(6) 0.0749(6) 0.0887(4) 0.0212(17) Uani d 1 . .
H H56 -0.2476 0.0361 0.0724 0.025 Uiso calc 1 . .
C C57 -0.1077(6) 0.1114(6) 0.0526(4) 0.0220(18) Uani d 1 . .
H H57 -0.0760 0.1023 0.0074 0.026 Uiso calc 1 . .
C C58 -0.0677(6) 0.1653(6) 0.0959(4) 0.0194(17) Uani d 1 . .
C C59 0.0302(6) 0.2245(5) 0.0842(4) 0.0172(15) Uani d 1 . .
H H59 0.0399 0.2395 0.1306 0.021 Uiso calc 1 . .
C C60 0.1233(6) 0.1681(6) 0.0584(4) 0.0255(18) Uani d 1 . .
H H60A 0.1280 0.1048 0.0939 0.031 Uiso calc 1 . .
H H60B 0.1138 0.1504 0.0134 0.031 Uiso calc 1 . .
C C61 0.2232(6) 0.2289(6) 0.0466(5) 0.0296(19) Uani d 1 . .
H H61A 0.2807 0.1908 0.0272 0.036 Uiso calc 1 . .
H H61B 0.2370 0.2404 0.0925 0.036 Uiso calc 1 . .
C C62 0.2169(6) 0.3303(6) -0.0053(4) 0.0290(19) Uani d 1 . .
H H62A 0.2800 0.3711 -0.0089 0.035 Uiso calc 1 . .
H H62B 0.2127 0.3189 -0.0530 0.035 Uiso calc 1 . .
C C63 0.1239(6) 0.3870(6) 0.0191(4) 0.0245(18) Uani d 1 . .
H H63A 0.1323 0.4055 0.0640 0.029 Uiso calc 1 . .
H H63B 0.1195 0.4497 -0.0169 0.029 Uiso calc 1 . .
C C64 0.0255(6) 0.3260(6) 0.0303(4) 0.0241(18) Uani d 1 . .
H H64A 0.0135 0.3130 -0.0156 0.029 Uiso calc 1 . .
H H64B -0.0328 0.3645 0.0482 0.029 Uiso calc 1 . .
C C65 0.4350(9) 1.0318(7) 0.0803(5) 0.040(3) Uani d 1 . .
C C66 0.3423(8) 0.9714(7) 0.0861(6) 0.042(2) Uani d 1 . .
H H66A 0.3418 0.9497 0.0416 0.063 Uiso calc 1 . .
H H66B 0.2817 1.0114 0.0953 0.063 Uiso calc 1 . .
H H66C 0.3409 0.9123 0.1252 0.063 Uiso calc 1 . .
Co Co1 0.26640(8) 0.65827(7) 0.26388(5) 0.0161(2) Uani d 1 . .
Co Co2 -0.14836(8) 0.22898(7) 0.23995(5) 0.0164(2) Uani d 1 . .
N N1 0.3419(5) 0.6518(5) 0.3491(3) 0.0156(13) Uani d 1 . .
N N2 0.3982(5) 0.7348(5) 0.3498(3) 0.0185(14) Uani d 1 . .
N N3 0.2278(5) 0.8082(5) 0.2655(3) 0.0196(14) Uani d 1 . .
N N4 0.3026(5) 0.8678(5) 0.2774(3) 0.0184(13) Uani d 1 . .
N N5 0.3973(5) 0.7256(5) 0.1948(3) 0.0184(14) Uani d 1 . .
N N6 0.4514(5) 0.7919(5) 0.2178(3) 0.0151(13) Uani d 1 . .
N N7 -0.2122(5) 0.0974(5) 0.3096(3) 0.0193(14) Uani d 1 . .
N N8 -0.2760(5) 0.0420(5) 0.2837(3) 0.0202(15) Uani d 1 . .
N N9 -0.3038(5) 0.2601(5) 0.2299(3) 0.0186(14) Uani d 1 . .
N N10 -0.3591(5) 0.1861(5) 0.2152(3) 0.0206(14) Uani d 1 . .
N N11 -0.1359(5) 0.1593(5) 0.1561(3) 0.0181(14) Uani d 1 . .
N N12 -0.2169(5) 0.1024(5) 0.1514(4) 0.0207(15) Uani d 1 . .
N N13 0.5090(9) 1.0766(7) 0.0763(5) 0.064(3) Uani d 1 . .
O O1 0.2891(4) 0.5284(4) 0.2349(2) 0.0156(11) Uani d 1 . .
O O2 0.1273(4) 0.6025(4) 0.3106(3) 0.0191(11) Uani d 1 . .
O O3 -0.0153(4) 0.2127(4) 0.2760(3) 0.0204(12) Uani d 1 . .
O O4 -0.0992(4) 0.3681(4) 0.1917(3) 0.0188(11) Uani d 1 . .
N N14 0.4296(9) -0.0188(10) 0.4253(6) 0.060(3) Uani d 0.808(10) A 1
C C67 0.4710(9) 0.0572(10) 0.4137(6) 0.038(3) Uani d 0.808(10) A 1
C C68 0.525(2) 0.156(3) 0.3997(14) 0.037(5) Uani d 0.808(10) A 1
H H68A 0.5322 0.1733 0.4449 0.056 Uiso calc 0.808(10) A 1
H H68B 0.4854 0.2079 0.3729 0.056 Uiso calc 0.808(10) A 1
H H68C 0.5935 0.1536 0.3720 0.056 Uiso calc 0.808(10) A 1
N N14B 0.362(3) 0.108(4) 0.365(2) 0.060(3) Uani d 0.192(10) A 2
C C67B 0.437(3) 0.128(4) 0.383(2) 0.038(3) Uani d 0.192(10) A 2
C C68B 0.529(9) 0.147(13) 0.414(8) 0.037(5) Uani d 0.192(10) A 2
H H68D 0.5206 0.2098 0.4303 0.056 Uiso calc 0.192(10) A 2
H H68E 0.5901 0.1524 0.3777 0.056 Uiso calc 0.192(10) A 2
H H68F 0.5357 0.0915 0.4541 0.056 Uiso calc 0.192(10) A 2

loop_
_atom_site_aniso_label
_atom_site_aniso_U_11
_atom_site_aniso_U_22
_atom_site_aniso_U_33
_atom_site_aniso_U_12
_atom_site_aniso_U_13
_atom_site_aniso_U_23
B1 0.022(4) 0.020(4) 0.020(5) -0.007(4) 0.000(4) -0.005(4)
B2 0.025(5) 0.023(5) 0.021(5) -0.012(4) -0.003(4) -0.006(4)
C1 0.027(4) 0.021(4) 0.024(4) -0.005(3) -0.008(4) -0.007(3)
C2 0.029(4) 0.032(5) 0.018(4) 0.000(4) -0.008(4) -0.010(4)
C3 0.017(4) 0.022(4) 0.013(4) 0.001(3) 0.003(3) -0.004(3)
C4 0.023(4) 0.020(4) 0.014(4) -0.001(3) -0.002(3) -0.004(3)
C5 0.025(4) 0.024(4) 0.021(4) 0.001(3) -0.005(3) -0.002(3)
C6 0.028(4) 0.022(4) 0.032(5) -0.001(3) -0.004(4) -0.002(4)
C7 0.034(5) 0.023(4) 0.026(5) -0.010(4) 0.001(4) 0.006(3)
C8 0.025(4) 0.026(4) 0.017(4) -0.006(3) 0.004(3) -0.006(3)
C9 0.021(4) 0.026(4) 0.013(4) -0.006(3) -0.001(3) -0.008(3)
C10 0.038(5) 0.013(4) 0.029(5) -0.002(3) -0.013(4) -0.006(3)
C11 0.030(4) 0.017(4) 0.027(4) -0.001(3) -0.006(4) -0.007(3)
C12 0.027(4) 0.016(4) 0.006(3) -0.002(3) 0.006(3) 0.003(3)
C13 0.025(4) 0.016(4) 0.026(4) 0.000(3) -0.008(4) -0.008(3)
C14 0.026(4) 0.031(5) 0.018(4) -0.001(4) -0.003(4) -0.001(4)
C15 0.020(4) 0.034(5) 0.029(5) -0.003(4) -0.002(4) 0.002(4)
C16 0.027(4) 0.025(4) 0.024(4) 0.005(3) -0.007(3) -0.001(3)
C17 0.037(5) 0.027(4) 0.021(4) 0.006(4) -0.013(4) -0.007(3)
C18 0.022(4) 0.032(4) 0.023(4) -0.001(3) 0.001(3) -0.006(4)
C19 0.015(4) 0.020(4) 0.026(4) -0.003(3) 0.004(3) -0.005(3)
C20 0.022(4) 0.027(4) 0.014(4) -0.007(3) 0.002(3) -0.003(3)
C21 0.014(4) 0.020(4) 0.011(4) -0.002(3) 0.001(3) -0.001(3)
C22 0.023(4) 0.018(4) 0.014(4) 0.002(3) -0.002(3) -0.006(3)
C23 0.021(4) 0.022(4) 0.025(4) -0.001(3) 0.002(3) -0.004(3)
C24 0.038(5) 0.033(5) 0.017(4) 0.005(4) -0.001(4) -0.018(4)
C25 0.033(5) 0.034(5) 0.029(5) 0.002(4) -0.009(4) -0.011(4)
C26 0.025(4) 0.029(4) 0.020(4) -0.001(4) -0.008(4) -0.008(4)
C27 0.021(4) 0.031(4) 0.019(4) 0.004(3) -0.002(3) -0.010(4)
C28 0.022(4) 0.020(4) 0.024(4) -0.002(3) -0.001(3) -0.007(3)
C29 0.022(4) 0.014(4) 0.023(4) -0.002(3) -0.009(3) -0.004(3)
C30 0.015(4) 0.017(4) 0.020(4) -0.007(3) -0.001(3) -0.004(3)
C31 0.016(4) 0.016(4) 0.017(4) 0.003(3) -0.001(3) 0.001(3)
C32 0.022(4) 0.020(4) 0.027(4) -0.004(3) -0.002(4) -0.009(3)
C33 0.024(4) 0.017(4) 0.017(4) -0.004(3) -0.003(3) 0.000(3)
C34 0.016(4) 0.017(4) 0.015(4) -0.004(3) 0.000(3) -0.006(3)
C35 0.018(4) 0.016(3) 0.014(4) -0.002(3) -0.001(3) -0.007(3)
C36 0.021(4) 0.018(4) 0.009(4) 0.001(3) 0.002(3) -0.004(3)
C37 0.027(4) 0.019(4) 0.023(4) 0.001(3) -0.011(4) -0.005(3)
C38 0.026(4) 0.022(4) 0.022(4) -0.007(3) 0.009(4) -0.008(4)
C39 0.030(4) 0.018(4) 0.020(4) -0.003(3) 0.005(4) -0.001(3)
C40 0.025(4) 0.021(4) 0.019(4) 0.003(3) 0.000(4) -0.006(3)
C41 0.022(4) 0.020(4) 0.018(4) -0.002(3) 0.004(3) 0.003(3)
C42 0.036(5) 0.036(5) 0.017(4) 0.009(4) -0.005(4) -0.001(4)
C43 0.042(6) 0.053(6) 0.027(5) 0.006(5) -0.010(4) -0.006(5)
C44 0.031(5) 0.054(6) 0.025(5) 0.000(4) -0.002(4) -0.018(4)
C45 0.043(6) 0.038(5) 0.026(5) 0.003(4) -0.007(4) -0.016(4)
C46 0.034(5) 0.022(4) 0.021(4) -0.002(4) -0.010(4) -0.007(4)
C47 0.019(4) 0.028(4) 0.021(4) -0.003(3) -0.002(3) -0.004(3)
C48 0.012(4) 0.033(5) 0.035(5) 0.006(3) -0.001(4) -0.006(4)
C49 0.019(4) 0.023(4) 0.013(4) -0.002(3) 0.001(3) -0.005(3)
C50 0.021(4) 0.022(4) 0.019(4) 0.003(3) 0.001(3) -0.003(3)
C51 0.036(5) 0.021(4) 0.019(4) 0.004(3) 0.004(4) -0.002(3)
C52 0.041(5) 0.031(5) 0.023(4) 0.008(4) -0.004(4) -0.010(4)
C53 0.031(5) 0.022(4) 0.038(5) 0.008(3) -0.007(4) -0.014(4)
C54 0.043(5) 0.026(4) 0.022(4) 0.002(4) 0.001(4) -0.008(4)
C55 0.038(5) 0.023(4) 0.020(4) 0.000(4) -0.001(4) -0.005(3)
C56 0.031(4) 0.019(4) 0.016(4) -0.003(3) -0.006(4) -0.007(3)
C57 0.026(4) 0.028(4) 0.012(4) 0.000(3) 0.001(3) -0.005(3)
C58 0.030(4) 0.018(4) 0.012(4) 0.002(3) -0.007(3) -0.003(3)
C59 0.022(4) 0.018(4) 0.011(4) -0.001(3) 0.000(3) -0.003(3)
C60 0.026(4) 0.028(4) 0.023(4) 0.009(3) -0.004(3) -0.007(3)
C61 0.022(4) 0.030(5) 0.034(5) 0.002(4) -0.004(4) -0.004(4)
C62 0.029(4) 0.033(5) 0.022(4) -0.005(4) 0.000(4) -0.001(4)
C63 0.029(4) 0.023(4) 0.021(4) -0.006(3) -0.007(4) -0.001(3)
C64 0.024(4) 0.023(4) 0.024(4) 0.002(3) -0.005(4) -0.001(3)
C65 0.079(8) 0.022(5) 0.024(5) 0.005(5) -0.028(5) -0.002(4)
C66 0.042(6) 0.029(5) 0.053(6) 0.006(4) -0.015(5) 0.000(5)
Co1 0.0195(5) 0.0159(5) 0.0130(5) -0.0046(4) -0.0016(4) -0.0039(4)
Co2 0.0185(5) 0.0154(5) 0.0152(5) -0.0037(4) -0.0010(4) -0.0042(4)
N1 0.021(3) 0.016(3) 0.010(3) -0.008(3) 0.003(3) -0.006(3)
N2 0.018(3) 0.021(3) 0.019(3) 0.000(3) -0.002(3) -0.011(3)
N3 0.019(3) 0.018(3) 0.023(3) -0.005(3) -0.002(3) -0.006(3)
N4 0.022(3) 0.017(3) 0.017(3) -0.001(3) 0.000(3) -0.008(3)
N5 0.022(3) 0.014(3) 0.021(4) -0.005(3) -0.004(3) -0.007(3)
N6 0.017(3) 0.016(3) 0.011(3) -0.004(2) 0.004(3) -0.003(3)
N7 0.020(3) 0.017(3) 0.020(4) -0.002(3) 0.000(3) -0.003(3)
N8 0.026(4) 0.022(3) 0.011(3) -0.007(3) 0.006(3) -0.007(3)
N9 0.019(3) 0.021(3) 0.015(3) -0.003(3) 0.002(3) -0.006(3)
N10 0.013(3) 0.026(4) 0.024(4) -0.005(3) 0.001(3) -0.011(3)
N11 0.022(3) 0.016(3) 0.013(3) -0.003(3) 0.000(3) 0.002(3)
N12 0.021(3) 0.015(3) 0.025(4) -0.004(3) 0.001(3) -0.004(3)
N13 0.096(8) 0.032(5) 0.070(7) -0.021(5) -0.048(6) 0.005(5)
O1 0.019(3) 0.020(3) 0.008(2) -0.004(2) 0.002(2) -0.005(2)
O2 0.022(3) 0.016(3) 0.021(3) -0.004(2) -0.002(2) -0.007(2)
O3 0.022(3) 0.016(3) 0.023(3) -0.003(2) -0.005(2) -0.002(2)
O4 0.019(3) 0.015(3) 0.022(3) -0.004(2) -0.006(2) -0.002(2)
N14 0.051(7) 0.072(8) 0.054(7) -0.019(6) 0.024(6) -0.030(7)
C67 0.033(6) 0.043(7) 0.033(7) -0.006(5) 0.005(5) -0.006(6)
C68 0.034(6) 0.043(10) 0.032(14) 0.004(6) 0.004(7) -0.008(10)
N14B 0.051(7) 0.072(8) 0.054(7) -0.019(6) 0.024(6) -0.030(7)
C67B 0.033(6) 0.043(7) 0.033(7) -0.006(5) 0.005(5) -0.006(6)
C68B 0.034(6) 0.043(10) 0.032(14) 0.004(6) 0.004(7) -0.008(10)

loop_
_atom_type_symbol
_atom_type_description
_atom_type_scat_dispersion_real
_atom_type_scat_dispersion_imag
_atom_type_scat_source
C C 0.0033 0.0016 'International Tables Vol C Tables 4.2.6.8 and 6.1.1.4'
H H 0.0000 0.0000 'International Tables Vol C Tables 4.2.6.8 and 6.1.1.4'
B B 0.0013 0.0007 'International Tables Vol C Tables 4.2.6.8 and 6.1.1.4'
N N 0.0061 0.0033 'International Tables Vol C Tables 4.2.6.8 and 6.1.1.4'
O O 0.0106 0.0060 'International Tables Vol C Tables 4.2.6.8 and 6.1.1.4'
Co Co 0.3494 0.9721 'International Tables Vol C Tables 4.2.6.8 and 6.1.1.4'

loop_
_geom_angle_atom_site_label_1
_geom_angle_atom_site_label_2
_geom_angle_atom_site_label_3
_geom_angle
N2 B1 N6 109.6(6)
N2 B1 N4 109.2(6)
N6 B1 N4 106.0(6)
N2 B1 H1A 110.7
N6 B1 H1A 110.7
N4 B1 H1A 110.7
N12 B2 N10 108.8(7)
N12 B2 N8 109.9(7)
N10 B2 N8 105.8(6)
N12 B2 H2A 110.7
N10 B2 H2A 110.7
N8 B2 H2A 110.7
N2 C1 C2 108.4(7)
N2 C1 H1 125.8
C2 C1 H1 125.8
C1 C2 C3 105.9(7)
C1 C2 H2 127.0
C3 C2 H2 127.0
N1 C3 C2 108.7(7)
N1 C3 C4 120.7(7)
C2 C3 C4 130.6(7)
C3 C4 C9 111.3(6)
C3 C4 C5 111.9(6)
C9 C4 C5 110.9(7)
C3 C4 H4 107.5
C9 C4 H4 107.5
C5 C4 H4 107.5
C6 C5 C4 111.3(6)
C6 C5 H5A 109.4
C4 C5 H5A 109.4
C6 C5 H5B 109.4
C4 C5 H5B 109.4
H5A C5 H5B 108.0
C5 C6 C7 111.6(7)
C5 C6 H6A 109.3
C7 C6 H6A 109.3
C5 C6 H6B 109.3
C7 C6 H6B 109.3
H6A C6 H6B 108.0
C8 C7 C6 111.7(7)
C8 C7 H7A 109.3
C6 C7 H7A 109.3
C8 C7 H7B 109.3
C6 C7 H7B 109.3
H7A C7 H7B 107.9
C7 C8 C9 111.3(7)
C7 C8 H8A 109.4
C9 C8 H8A 109.4
C7 C8 H8B 109.4
C9 C8 H8B 109.4
H8A C8 H8B 108.0
C4 C9 C8 110.5(6)
C4 C9 H9A 109.5
C8 C9 H9A 109.5
C4 C9 H9B 109.5
C8 C9 H9B 109.5
H9A C9 H9B 108.1
N4 C10 C11 109.4(7)
N4 C10 H10 125.3
C11 C10 H10 125.3
C10 C11 C12 104.8(7)
C10 C11 H11 127.6
C12 C11 H11 127.6
N3 C12 C11 109.6(7)
N3 C12 C13 120.8(6)
C11 C12 C13 129.7(7)
C12 C13 C14 111.5(6)
C12 C13 C18 111.0(7)
C14 C13 C18 110.9(6)
C12 C13 H13 107.7
C14 C13 H13 107.7
C18 C13 H13 107.7
C15 C14 C13 110.9(7)
C15 C14 H14A 109.5
C13 C14 H14A 109.5
C15 C14 H14B 109.5
C13 C14 H14B 109.5
H14A C14 H14B 108.0
C14 C15 C16 110.9(7)
C14 C15 H15A 109.5
C16 C15 H15A 109.5
C14 C15 H15B 109.5
C16 C15 H15B 109.5
H15A C15 H15B 108.0
C17 C16 C15 111.1(7)
C17 C16 H16A 109.4
C15 C16 H16A 109.4
C17 C16 H16B 109.4
C15 C16 H16B 109.4
H16A C16 H16B 108.0
C16 C17 C18 111.0(7)
C16 C17 H17A 109.4
C18 C17 H17A 109.4
C16 C17 H17B 109.4
C18 C17 H17B 109.4
H17A C17 H17B 108.0
C17 C18 C13 111.0(7)
C17 C18 H18A 109.4
C13 C18 H18A 109.4
C17 C18 H18B 109.4
C13 C18 H18B 109.4
H18A C18 H18B 108.0
N6 C19 C20 108.1(7)
N6 C19 H19 125.9
C20 C19 H19 125.9
C19 C20 C21 105.4(7)
C19 C20 H20 127.3
C21 C20 H20 127.3
N5 C21 C20 109.3(6)
N5 C21 C22 120.4(7)
C20 C21 C22 130.3(7)
C21 C22 C23 113.1(6)
C21 C22 C27 110.6(6)
C23 C22 C27 109.5(6)
C21 C22 H22 107.9
C23 C22 H22 107.9
C27 C22 H22 107.9
C22 C23 C24 110.9(7)
C22 C23 H23A 109.5
C24 C23 H23A 109.5
C22 C23 H23B 109.5
C24 C23 H23B 109.5
H23A C23 H23B 108.0
C25 C24 C23 112.0(7)
C25 C24 H24A 109.2
C23 C24 H24A 109.2
C25 C24 H24B 109.2
C23 C24 H24B 109.2
H24A C24 H24B 107.9
C24 C25 C26 109.5(7)
C24 C25 H25A 109.8
C26 C25 H25A 109.8
C24 C25 H25B 109.8
C26 C25 H25B 109.8
H25A C25 H25B 108.2
C27 C26 C25 111.5(7)
C27 C26 H26A 109.3
C25 C26 H26A 109.3
C27 C26 H26B 109.3
C25 C26 H26B 109.3
H26A C26 H26B 108.0
C26 C27 C22 111.9(6)
C26 C27 H27A 109.2
C22 C27 H27A 109.2
C26 C27 H27B 109.2
C22 C27 H27B 109.2
H27A C27 H27B 107.9
C29 C28 H28A 109.5
C29 C28 H28B 109.5
H28A C28 H28B 109.5
C29 C28 H28C 109.5
H28A C28 H28C 109.5
H28B C28 H28C 109.5
O1 C29 C30 124.3(7)
O1 C29 C28 114.5(7)
C30 C29 C28 121.0(6)
C31 C30 C29 121.2(6)
C31 C30 C35 118.3(7)
C29 C30 C35 120.4(7)
O2 C31 C30 125.4(7)
O2 C31 C32 114.4(6)
C30 C31 C32 120.1(6)
C31 C32 H32A 109.5
C31 C32 H32B 109.5
H32A C32 H32B 109.5
C31 C32 H32C 109.5
H32A C32 H32C 109.5
H32B C32 H32C 109.5
C34 C33 H33A 109.5
C34 C33 H33B 109.5
H33A C33 H33B 109.5
C34 C33 H33C 109.5
H33A C33 H33C 109.5
H33B C33 H33C 109.5
O4 C34 C35 126.4(7)
O4 C34 C33 113.5(6)
C35 C34 C33 120.1(6)
C36 C35 C34 120.6(6)
C36 C35 C30 121.8(7)
C34 C35 C30 117.6(7)
O3 C36 C35 125.8(7)
O3 C36 C37 113.2(6)
C35 C36 C37 121.0(6)
C36 C37 H37A 109.5
C36 C37 H37B 109.5
H37A C37 H37B 109.5
C36 C37 H37C 109.5
H37A C37 H37C 109.5
H37B C37 H37C 109.5
N8 C38 C39 108.7(7)
N8 C38 H38 125.7
C39 C38 H38 125.7
C38 C39 C40 105.1(7)
C38 C39 H39 127.5
C40 C39 H39 127.5
N7 C40 C39 110.2(7)
N7 C40 C41 121.0(7)
C39 C40 C41 128.7(7)
C40 C41 C46 110.7(6)
C40 C41 C42 112.6(7)
C46 C41 C42 109.4(7)
C40 C41 H41 108.0
C46 C41 H41 108.0
C42 C41 H41 108.0
C43 C42 C41 110.0(8)
C43 C42 H42A 109.7
C41 C42 H42A 109.7
C43 C42 H42B 109.7
C41 C42 H42B 109.7
H42A C42 H42B 108.2
C44 C43 C42 111.4(8)
C44 C43 H43A 109.3
C42 C43 H43A 109.3
C44 C43 H43B 109.3
C42 C43 H43B 109.3
H43A C43 H43B 108.0
C43 C44 C45 110.2(7)
C43 C44 H44A 109.6
C45 C44 H44A 109.6
C43 C44 H44B 109.6
C45 C44 H44B 109.6
H44A C44 H44B 108.1
C46 C45 C44 110.2(8)
C46 C45 H45A 109.6
C44 C45 H45A 109.6
C46 C45 H45B 109.6
C44 C45 H45B 109.6
H45A C45 H45B 108.1
C41 C46 C45 112.2(7)
C41 C46 H46A 109.2
C45 C46 H46A 109.2
C41 C46 H46B 109.2
C45 C46 H46B 109.2
H46A C46 H46B 107.9
N10 C47 C48 107.4(7)
N10 C47 H47 126.3
C48 C47 H47 126.3
C47 C48 C49 106.0(7)
C47 C48 H48 127.0
C49 C48 H48 127.0
N9 C49 C48 110.0(7)
N9 C49 C50 121.7(7)
C48 C49 C50 128.4(7)
C49 C50 C55 112.5(6)
C49 C50 C51 110.6(7)
C55 C50 C51 110.9(6)
C49 C50 H50 107.6
C55 C50 H50 107.6
C51 C50 H50 107.6
C52 C51 C50 111.6(7)
C52 C51 H51A 109.3
C50 C51 H51A 109.3
C52 C51 H51B 109.3
C50 C51 H51B 109.3
H51A C51 H51B 108.0
C53 C52 C51 110.8(7)
C53 C52 H52A 109.5
C51 C52 H52A 109.5
C53 C52 H52B 109.5
C51 C52 H52B 109.5
H52A C52 H52B 108.1
C54 C53 C52 110.5(7)
C54 C53 H53A 109.6
C52 C53 H53A 109.6
C54 C53 H53B 109.6
C52 C53 H53B 109.6
H53A C53 H53B 108.1
C53 C54 C55 111.6(7)
C53 C54 H54A 109.3
C55 C54 H54A 109.3
C53 C54 H54B 109.3
C55 C54 H54B 109.3
H54A C54 H54B 108.0
C54 C55 C50 111.3(7)
C54 C55 H55A 109.4
C50 C55 H55A 109.4
C54 C55 H55B 109.4
C50 C55 H55B 109.4
H55A C55 H55B 108.0
N12 C56 C57 109.1(7)
N12 C56 H56 125.5
C57 C56 H56 125.5
C56 C57 C58 105.6(7)
C56 C57 H57 127.2
C58 C57 H57 127.2
N11 C58 C57 108.9(7)
N11 C58 C59 120.2(6)
C57 C58 C59 130.8(7)
C58 C59 C60 112.7(6)
C58 C59 C64 111.0(6)
C60 C59 C64 109.1(6)
C58 C59 H59 108.0
C60 C59 H59 108.0
C64 C59 H59 108.0
C61 C60 C59 112.5(7)
C61 C60 H60A 109.1
C59 C60 H60A 109.1
C61 C60 H60B 109.1
C59 C60 H60B 109.1
H60A C60 H60B 107.8
C60 C61 C62 110.7(7)
C60 C61 H61A 109.5
C62 C61 H61A 109.5
C60 C61 H61B 109.5
C62 C61 H61B 109.5
H61A C61 H61B 108.1
C63 C62 C61 111.2(7)
C63 C62 H62A 109.4
C61 C62 H62A 109.4
C63 C62 H62B 109.4
C61 C62 H62B 109.4
H62A C62 H62B 108.0
C64 C63 C62 112.0(7)
C64 C63 H63A 109.2
C62 C63 H63A 109.2
C64 C63 H63B 109.2
C62 C63 H63B 109.2
H63A C63 H63B 107.9
C63 C64 C59 111.3(6)
C63 C64 H64A 109.4
C59 C64 H64A 109.4
C63 C64 H64B 109.4
C59 C64 H64B 109.4
H64A C64 H64B 108.0
N13 C65 C66 178.1(10)
C65 C66 H66A 109.5
C65 C66 H66B 109.5
H66A C66 H66B 109.5
C65 C66 H66C 109.5
H66A C66 H66C 109.5
H66B C66 H66C 109.5
O1 Co1 O2 86.3(2)
O1 Co1 N1 106.5(2)
O2 Co1 N1 102.4(2)
O1 Co1 N5 92.5(2)
O2 Co1 N5 167.4(2)
N1 Co1 N5 90.1(2)
O1 Co1 N3 163.1(2)
O2 Co1 N3 94.1(2)
N1 Co1 N3 89.9(2)
N5 Co1 N3 83.5(2)
O3 Co2 O4 86.7(2)
O3 Co2 N11 106.8(2)
O4 Co2 N11 101.9(2)
O3 Co2 N7 92.8(2)
O4 Co2 N7 167.2(2)
N11 Co2 N7 90.5(2)
O3 Co2 N9 163.0(2)
O4 Co2 N9 93.3(2)
N11 Co2 N9 89.8(2)
N7 Co2 N9 83.5(2)
C3 N1 N2 107.8(6)
C3 N1 Co1 134.5(5)
N2 N1 Co1 117.3(5)
C1 N2 N1 109.1(7)
C1 N2 B1 130.3(7)
N1 N2 B1 120.5(6)
C12 N3 N4 106.4(6)
C12 N3 Co1 136.9(5)
N4 N3 Co1 116.5(5)
C10 N4 N3 109.7(6)
C10 N4 B1 130.2(7)
N3 N4 B1 120.1(6)
C21 N5 N6 107.6(6)
C21 N5 Co1 135.8(5)
N6 N5 Co1 116.5(5)
N5 N6 C19 109.5(6)
N5 N6 B1 120.8(6)
C19 N6 B1 128.9(6)
C40 N7 N8 107.4(7)
C40 N7 Co2 136.3(5)
N8 N7 Co2 116.1(5)
C38 N8 N7 108.7(6)
C38 N8 B2 129.3(7)
N7 N8 B2 120.4(6)
C49 N9 N10 107.0(6)
C49 N9 Co2 136.9(5)
N10 N9 Co2 116.0(5)
C47 N10 N9 109.5(6)
C47 N10 B2 129.8(6)
N9 N10 B2 120.6(6)
C58 N11 N12 107.0(6)
C58 N11 Co2 134.6(5)
N12 N11 Co2 117.8(5)
C56 N12 N11 109.4(7)
C56 N12 B2 130.1(7)
N11 N12 B2 120.3(6)
C29 O1 Co1 128.9(5)
C31 O2 Co1 129.8(5)
C36 O3 Co2 128.0(5)
C34 O4 Co2 128.6(5)
N14 C67 C68 179.1(16)
C67 C68 H68A 109.5
C67 C68 H68B 109.5
H68A C68 H68B 109.5
C67 C68 H68C 109.5
H68A C68 H68C 109.5
H68B C68 H68C 109.5
N14B C67B C68B 174(8)
C67B C68B H68D 109.5
C67B C68B H68E 109.5
H68D C68B H68E 109.5
C67B C68B H68F 109.5
H68D C68B H68F 109.5
H68E C68B H68F 109.5

loop_
_geom_bond_atom_site_label_1
_geom_bond_atom_site_label_2
_geom_bond_distance
B1 N2 1.535(11)
B1 N6 1.540(11)
B1 N4 1.541(11)
B1 H1A 1.0000
B2 N12 1.530(11)
B2 N10 1.540(11)
B2 N8 1.564(11)
B2 H2A 1.0000
C1 N2 1.350(10)
C1 C2 1.383(12)
C1 H1 0.9500
C2 C3 1.398(10)
C2 H2 0.9500
C3 N1 1.350(10)
C3 C4 1.491(11)
C4 C9 1.523(11)
C4 C5 1.530(10)
C4 H4 1.0000
C5 C6 1.522(11)
C5 H5A 0.9900
C5 H5B 0.9900
C6 C7 1.526(12)
C6 H6A 0.9900
C6 H6B 0.9900
C7 C8 1.516(12)
C7 H7A 0.9900
C7 H7B 0.9900
C8 C9 1.536(10)
C8 H8A 0.9900
C8 H8B 0.9900
C9 H9A 0.9900
C9 H9B 0.9900
C10 N4 1.338(10)
C10 C11 1.368(11)
C10 H10 0.9500
C11 C12 1.407(10)
C11 H11 0.9500
C12 N3 1.349(10)
C12 C13 1.494(10)
C13 C14 1.524(11)
C13 C18 1.528(11)
C13 H13 1.0000
C14 C15 1.518(11)
C14 H14A 0.9900
C14 H14B 0.9900
C15 C16 1.528(11)
C15 H15A 0.9900
C15 H15B 0.9900
C16 C17 1.508(11)
C16 H16A 0.9900
C16 H16B 0.9900
C17 C18 1.525(11)
C17 H17A 0.9900
C17 H17B 0.9900
C18 H18A 0.9900
C18 H18B 0.9900
C19 N6 1.353(9)
C19 C20 1.384(11)
C19 H19 0.9500
C20 C21 1.395(11)
C20 H20 0.9500
C21 N5 1.347(10)
C21 C22 1.490(10)
C22 C23 1.521(11)
C22 C27 1.541(11)
C22 H22 1.0000
C23 C24 1.525(11)
C23 H23A 0.9900
C23 H23B 0.9900
C24 C25 1.510(12)
C24 H24A 0.9900
C24 H24B 0.9900
C25 C26 1.534(12)
C25 H25A 0.9900
C25 H25B 0.9900
C26 C27 1.512(11)
C26 H26A 0.9900
C26 H26B 0.9900
C27 H27A 0.9900
C27 H27B 0.9900
C28 C29 1.499(10)
C28 H28A 0.9800
C28 H28B 0.9800
C28 H28C 0.9800
C29 O1 1.283(8)
C29 C30 1.418(10)
C30 C31 1.413(10)
C30 C35 1.501(7)
C31 O2 1.269(9)
C31 C32 1.510(11)
C32 H32A 0.9800
C32 H32B 0.9800
C32 H32C 0.9800
C33 C34 1.523(10)
C33 H33A 0.9800
C33 H33B 0.9800
C33 H33C 0.9800
C34 O4 1.261(8)
C34 C35 1.413(10)
C35 C36 1.394(10)
C36 O3 1.282(9)
C36 C37 1.512(10)
C37 H37A 0.9800
C37 H37B 0.9800
C37 H37C 0.9800
C38 N8 1.346(10)
C38 C39 1.365(11)
C38 H38 0.9500
C39 C40 1.390(11)
C39 H39 0.9500
C40 N7 1.316(10)
C40 C41 1.512(11)
C41 C46 1.525(11)
C41 C42 1.533(11)
C41 H41 1.0000
C42 C43 1.522(13)
C42 H42A 0.9900
C42 H42B 0.9900
C43 C44 1.502(14)
C43 H43A 0.9900
C43 H43B 0.9900
C44 C45 1.533(13)
C44 H44A 0.9900
C44 H44B 0.9900
C45 C46 1.526(11)
C45 H45A 0.9900
C45 H45B 0.9900
C46 H46A 0.9900
C46 H46B 0.9900
C47 N10 1.349(10)
C47 C48 1.376(11)
C47 H47 0.9500
C48 C49 1.378(10)
C48 H48 0.9500
C49 N9 1.327(10)
C49 C50 1.490(11)
C50 C55 1.524(11)
C50 C51 1.527(11)
C50 H50 1.0000
C51 C52 1.522(12)
C51 H51A 0.9900
C51 H51B 0.9900
C52 C53 1.516(12)
C52 H52A 0.9900
C52 H52B 0.9900
C53 C54 1.512(11)
C53 H53A 0.9900
C53 H53B 0.9900
C54 C55 1.514(11)
C54 H54A 0.9900
C54 H54B 0.9900
C55 H55A 0.9900
C55 H55B 0.9900
C56 N12 1.348(10)
C56 C57 1.356(11)
C56 H56 0.9500
C57 C58 1.402(10)
C57 H57 0.9500
C58 N11 1.351(10)
C58 C59 1.488(11)
C59 C60 1.522(10)
C59 C64 1.552(10)
C59 H59 1.0000
C60 C61 1.521(11)
C60 H60A 0.9900
C60 H60B 0.9900
C61 C62 1.536(12)
C61 H61A 0.9900
C61 H61B 0.9900
C62 C63 1.513(12)
C62 H62A 0.9900
C62 H62B 0.9900
C63 C64 1.507(11)
C63 H63A 0.9900
C63 H63B 0.9900
C64 H64A 0.9900
C64 H64B 0.9900
C65 N13 1.140(13)
C65 C66 1.455(14)
C66 H66A 0.9800
C66 H66B 0.9800
C66 H66C 0.9800
Co1 O1 1.987(5)
Co1 O2 1.990(5)
Co1 N1 2.059(6)
Co1 N5 2.094(7)
Co1 N3 2.114(6)
Co2 O3 1.985(5)
Co2 O4 1.990(5)
Co2 N11 2.057(6)
Co2 N7 2.093(7)
Co2 N9 2.120(6)
N1 N2 1.365(8)
N3 N4 1.364(8)
N5 N6 1.351(8)
N7 N8 1.361(9)
N9 N10 1.358(8)
N11 N12 1.353(9)
N14 C67 1.138(15)
C67 C68 1.49(3)
C68 H68A 0.9800
C68 H68B 0.9800
C68 H68C 0.9800
N14B C67B 1.15(2)
C67B C68B 1.49(3)
C68B H68D 0.9800
C68B H68E 0.9800
C68B H68F 0.9800

loop_
_geom_hbond_atom_site_label_D
_geom_hbond_atom_site_label_H
_geom_hbond_atom_site_label_A
_geom_hbond_site_symmetry_A
_geom_hbond_distance_DH
_geom_hbond_distance_HA
_geom_hbond_distance_DA
_geom_hbond_angle_DHA
C10 H10 N14B 1_565 0.95 2.44 3.31(4) 151.9
C13 H13 O2 . 1.00 2.49 3.302(9) 137.5
C22 H22 O1 . 1.00 2.46 3.186(9) 129.0
C41 H41 O3 . 1.00 2.56 3.229(9) 124.5
C50 H50 O4 . 1.00 2.51 3.295(9) 134.6

loop_
_geom_torsion_atom_site_label_1
_geom_torsion_atom_site_label_2
_geom_torsion_atom_site_label_3
_geom_torsion_atom_site_label_4
_geom_torsion
N2 C1 C2 C3 -0.9(9)
C1 C2 C3 N1 0.2(9)
C1 C2 C3 C4 -179.3(8)
N1 C3 C4 C9 -98.6(8)
C2 C3 C4 C9 80.9(10)
N1 C3 C4 C5 136.7(7)
C2 C3 C4 C5 -43.8(11)
C3 C4 C5 C6 -178.9(7)
C9 C4 C5 C6 56.2(8)
C4 C5 C6 C7 -54.4(9)
C5 C6 C7 C8 53.9(9)
C6 C7 C8 C9 -54.8(9)
C3 C4 C9 C8 177.9(6)
C5 C4 C9 C8 -56.8(8)
C7 C8 C9 C4 56.3(9)
N4 C10 C11 C12 1.1(9)
C10 C11 C12 N3 0.8(9)
C10 C11 C12 C13 180.0(8)
N3 C12 C13 C14 116.3(8)
C11 C12 C13 C14 -62.8(11)
N3 C12 C13 C18 -119.5(8)
C11 C12 C13 C18 61.4(11)
C12 C13 C14 C15 -179.9(7)
C18 C13 C14 C15 55.8(9)
C13 C14 C15 C16 -56.2(9)
C14 C15 C16 C17 56.7(9)
C15 C16 C17 C18 -56.4(9)
C16 C17 C18 C13 55.9(9)
C12 C13 C18 C17 179.9(6)
C14 C13 C18 C17 -55.5(9)
N6 C19 C20 C21 1.1(9)
C19 C20 C21 N5 -1.5(9)
C19 C20 C21 C22 174.3(7)
N5 C21 C22 C23 -175.0(7)
C20 C21 C22 C23 9.6(11)
N5 C21 C22 C27 61.9(9)
C20 C21 C22 C27 -113.6(9)
C21 C22 C23 C24 -179.6(6)
C27 C22 C23 C24 -55.9(8)
C22 C23 C24 C25 58.3(9)
C23 C24 C25 C26 -56.7(10)
C24 C25 C26 C27 55.6(9)
C25 C26 C27 C22 -56.0(9)
C21 C22 C27 C26 -179.2(6)
C23 C22 C27 C26 55.6(9)
O1 C29 C30 C31 2.0(12)
C28 C29 C30 C31 178.0(7)
O1 C29 C30 C35 178.3(7)
C28 C29 C30 C35 -5.7(11)
C29 C30 C31 O2 6.2(12)
C35 C30 C31 O2 -170.1(7)
C29 C30 C31 C32 -173.0(7)
C35 C30 C31 C32 10.7(10)
O4 C34 C35 C36 8.4(12)
C33 C34 C35 C36 -171.5(7)
O4 C34 C35 C30 -171.8(7)
C33 C34 C35 C30 8.4(10)
C31 C30 C35 C36 -107.3(9)
C29 C30 C35 C36 76.4(8)
C31 C30 C35 C34 72.9(7)
C29 C30 C35 C34 -103.5(9)
C34 C35 C36 O3 -1.6(12)
C30 C35 C36 O3 178.5(7)
C34 C35 C36 C37 176.2(7)
C30 C35 C36 C37 -3.6(11)
N8 C38 C39 C40 0.2(9)
C38 C39 C40 N7 -0.2(9)
C38 C39 C40 C41 175.4(8)
N7 C40 C41 C46 60.2(10)
C39 C40 C41 C46 -114.9(9)
N7 C40 C41 C42 -177.0(7)
C39 C40 C41 C42 7.9(12)
C40 C41 C42 C43 179.4(7)
C46 C41 C42 C43 -57.1(9)
C41 C42 C43 C44 59.4(10)
C42 C43 C44 C45 -58.5(10)
C43 C44 C45 C46 55.9(10)
C40 C41 C46 C45 -178.9(7)
C42 C41 C46 C45 56.5(9)
C44 C45 C46 C41 -55.9(10)
N10 C47 C48 C49 -0.6(9)
C47 C48 C49 N9 2.1(9)
C47 C48 C49 C50 -179.0(8)
N9 C49 C50 C55 116.2(8)
C48 C49 C50 C55 -62.6(11)
N9 C49 C50 C51 -119.2(8)
C48 C49 C50 C51 62.0(11)
C49 C50 C51 C52 -179.7(7)
C55 C50 C51 C52 -54.2(9)
C50 C51 C52 C53 55.9(9)
C51 C52 C53 C54 -56.9(10)
C52 C53 C54 C55 57.2(10)
C53 C54 C55 C50 -55.9(10)
C49 C50 C55 C54 178.3(7)
C51 C50 C55 C54 53.9(9)
N12 C56 C57 C58 -1.4(9)
C56 C57 C58 N11 0.6(9)
C56 C57 C58 C59 -178.0(8)
N11 C58 C59 C60 133.2(7)
C57 C58 C59 C60 -48.4(11)
N11 C58 C59 C64 -104.1(8)
C57 C58 C59 C64 74.3(10)
C58 C59 C60 C61 180.0(7)
C64 C59 C60 C61 56.2(8)
C59 C60 C61 C62 -55.8(9)
C60 C61 C62 C63 54.0(9)
C61 C62 C63 C64 -55.2(9)
C62 C63 C64 C59 56.6(9)
C58 C59 C64 C63 179.2(7)
C60 C59 C64 C63 -56.0(8)
C2 C3 N1 N2 0.6(8)
C4 C3 N1 N2 -179.9(6)
C2 C3 N1 Co1 -171.9(5)
C4 C3 N1 Co1 7.7(11)
C2 C1 N2 N1 1.2(9)
C2 C1 N2 B1 177.7(7)
C3 N1 N2 C1 -1.1(8)
Co1 N1 N2 C1 172.9(5)
C3 N1 N2 B1 -178.0(7)
Co1 N1 N2 B1 -4.0(8)
N6 B1 N2 C1 129.3(8)
N4 B1 N2 C1 -115.0(8)
N6 B1 N2 N1 -54.5(9)
N4 B1 N2 N1 61.2(8)
C11 C12 N3 N4 -2.3(8)
C13 C12 N3 N4 178.4(6)
C11 C12 N3 Co1 -177.8(6)
C13 C12 N3 Co1 3.0(12)
C11 C10 N4 N3 -2.6(9)
C11 C10 N4 B1 174.9(8)
C12 N3 N4 C10 3.0(8)
Co1 N3 N4 C10 179.6(5)
C12 N3 N4 B1 -174.8(6)
Co1 N3 N4 B1 1.8(9)
N2 B1 N4 C10 123.8(8)
N6 B1 N4 C10 -118.3(8)
N2 B1 N4 N3 -58.9(9)
N6 B1 N4 N3 59.0(9)
C20 C21 N5 N6 1.4(8)
C22 C21 N5 N6 -174.9(6)
C20 C21 N5 Co1 179.2(6)
C22 C21 N5 Co1 2.9(11)
C21 N5 N6 C19 -0.7(8)
Co1 N5 N6 C19 -179.0(5)
C21 N5 N6 B1 170.2(7)
Co1 N5 N6 B1 -8.1(8)
C20 C19 N6 N5 -0.3(8)
C20 C19 N6 B1 -170.2(7)
N2 B1 N6 N5 62.0(9)
N4 B1 N6 N5 -55.7(9)
N2 B1 N6 C19 -129.0(8)
N4 B1 N6 C19 113.3(8)
C39 C40 N7 N8 0.0(9)
C41 C40 N7 N8 -175.9(7)
C39 C40 N7 Co2 174.7(6)
C41 C40 N7 Co2 -1.2(12)
C39 C38 N8 N7 -0.2(9)
C39 C38 N8 B2 -165.8(7)
C40 N7 N8 C38 0.1(8)
Co2 N7 N8 C38 -175.8(5)
C40 N7 N8 B2 167.2(7)
Co2 N7 N8 B2 -8.7(8)
N12 B2 N8 C38 -133.7(8)
N10 B2 N8 C38 109.0(9)
N12 B2 N8 N7 62.2(9)
N10 B2 N8 N7 -55.2(9)
C48 C49 N9 N10 -2.8(9)
C50 C49 N9 N10 178.2(7)
C48 C49 N9 Co2 179.6(6)
C50 C49 N9 Co2 0.6(12)
C48 C47 N10 N9 -1.2(9)
C48 C47 N10 B2 176.3(8)
C49 N9 N10 C47 2.5(9)
Co2 N9 N10 C47 -179.3(5)
C49 N9 N10 B2 -175.3(7)
Co2 N9 N10 B2 2.9(9)
N12 B2 N10 C47 122.9(8)
N8 B2 N10 C47 -119.0(8)
N12 B2 N10 N9 -59.8(9)
N8 B2 N10 N9 58.3(9)
C57 C58 N11 N12 0.4(8)
C59 C58 N11 N12 179.2(6)
C57 C58 N11 Co2 -170.4(6)
C59 C58 N11 Co2 8.3(11)
C57 C56 N12 N11 1.7(9)
C57 C56 N12 B2 177.3(8)
C58 N11 N12 C56 -1.3(8)
Co2 N11 N12 C56 171.3(5)
C58 N11 N12 B2 -177.4(7)
Co2 N11 N12 B2 -4.8(9)
N10 B2 N12 C56 -113.6(8)
N8 B2 N12 C56 131.0(8)
N10 B2 N12 N11 61.7(9)
N8 B2 N12 N11 -53.8(9)
C30 C29 O1 Co1 -20.5(11)
C28 C29 O1 Co1 163.3(5)
C30 C31 O2 Co1 4.4(11)
C32 C31 O2 Co1 -176.3(5)
C35 C36 O3 Co2 -17.3(11)
C37 C36 O3 Co2 164.7(5)
C35 C34 O4 Co2 4.5(11)
C33 C34 O4 Co2 -175.7(5)
